data_7001068
loop_
_publ_author_name
'Orzechowski, Lars'
'Jansen, Georg'
'Lutz, Martin'
'Harder, Sjoerd'

_publ_section_title
;
 Calcium carbene complexes with boranophosphorano side-arms:
 CaC[P(Ph)2BH3]2
;
_journal_issue 16
_journal_name_full 'Dalton Transactions'
_journal_page_first 2958
_journal_page_last 2964
_journal_paper_doi 10.1039/b823224e
_journal_year 2009
_chemical_formula_moiety 'C54 H62 B4 Ca O P4'
_chemical_formula_sum 'C54 H62 B4 Ca O P4'
_chemical_formula_weight 934.24
_chemical_name_common (HC(P(Ph)2BH3)2)2Ca.THF
_chemical_name_systematic
;
?
;
_space_group_IT_number 14
_symmetry_cell_setting monoclinic
_symmetry_space_group_name_Hall '-P 2ybc'
_symmetry_space_group_name_H-M 'P 1 21/c 1'
_atom_sites_solution_hydrogens geom
_atom_sites_solution_primary direct
_atom_sites_solution_secondary difmap
_audit_creation_method SHELXL-97
_cell_angle_alpha 90.00
_cell_angle_beta 101.081(5)
_cell_angle_gamma 90.00
_cell_formula_units_Z 4
_cell_length_a 13.4423(11)
_cell_length_b 13.8789(11)
_cell_length_c 28.380(2)
_cell_measurement_reflns_used 9909
_cell_measurement_temperature 183(2)
_cell_measurement_theta_max 19.88
_cell_measurement_theta_min 2.32
_cell_volume 5196.0(7)
_computing_structure_refinement 'SHELXL-97 (Sheldrick, 1997)'
_diffrn_ambient_temperature 183(2)
_diffrn_measured_fraction_theta_full 0.996
_diffrn_measured_fraction_theta_max 0.996
_diffrn_measurement_device_type 'Siemens Smart / APEXII area detector'
_diffrn_measurement_method 'Data collection strategy APEX 2/COSMO'
_diffrn_radiation_monochromator graphite
_diffrn_radiation_source 'fine-focus sealed tube'
_diffrn_radiation_type MoK\a
_diffrn_radiation_wavelength 0.71073
_diffrn_reflns_av_R_equivalents 0.1071
_diffrn_reflns_av_sigmaI/netI 0.0594
_diffrn_reflns_limit_h_max 15
_diffrn_reflns_limit_h_min -15
_diffrn_reflns_limit_k_max 16
_diffrn_reflns_limit_k_min -15
_diffrn_reflns_limit_l_max 32
_diffrn_reflns_limit_l_min -32
_diffrn_reflns_number 83169
_diffrn_reflns_theta_full 24.25
_diffrn_reflns_theta_max 24.25
_diffrn_reflns_theta_min 1.46
_exptl_absorpt_coefficient_mu 0.281
_exptl_absorpt_correction_T_max 0.9725
_exptl_absorpt_correction_T_min 0.9205
_exptl_absorpt_correction_type psi-scan
_exptl_crystal_colour colorless
_exptl_crystal_density_diffrn 1.194
_exptl_crystal_density_method 'not measured'
_exptl_crystal_description needle
_exptl_crystal_F_000 1976
_exptl_crystal_size_max 0.30
_exptl_crystal_size_mid 0.30
_exptl_crystal_size_min 0.10
_refine_diff_density_max 0.339
_refine_diff_density_min -0.295
_refine_diff_density_rms 0.053
_refine_ls_extinction_method none
_refine_ls_goodness_of_fit_ref 1.022
_refine_ls_hydrogen_treatment mixed
_refine_ls_matrix_type full
_refine_ls_number_parameters 633
_refine_ls_number_reflns 8364
_refine_ls_number_restraints 0
_refine_ls_restrained_S_all 1.022
_refine_ls_R_factor_all 0.0733
_refine_ls_R_factor_gt 0.0449
_refine_ls_shift/su_max 0.001
_refine_ls_shift/su_mean 0.000
_refine_ls_structure_factor_coef Fsqd
_refine_ls_weighting_details 'calc w=1/[\s^2^(Fo^2^)+(0.0469P)^2^+2.3622P] where P=(Fo^2^+2Fc^2^)/3'
_refine_ls_weighting_scheme calc
_refine_ls_wR_factor_gt 0.1011
_refine_ls_wR_factor_ref 0.1136
_reflns_number_gt 5953
_reflns_number_total 8364
_reflns_threshold_expression >2sigma(I)
_cod_data_source_file b823224e.txt
_cod_data_source_block hasj104
_cod_original_sg_symbol_H-M P21/c
_cod_database_code 7001068

loop_
_symmetry_equiv_pos_as_xyz
'x, y, z'
'-x, y+1/2, -z+1/2'
'-x, -y, -z'
'x, -y-1/2, z-1/2'

loop_
_atom_site_label
_atom_site_type_symbol
_atom_site_fract_x
_atom_site_fract_y
_atom_site_fract_z
_atom_site_U_iso_or_equiv
_atom_site_adp_type
_atom_site_occupancy
_atom_site_symmetry_multiplicity
_atom_site_calc_flag
_atom_site_refinement_flags
_atom_site_disorder_assembly
_atom_site_disorder_group
Ca1 Ca 0.24473(4) 0.72352(4) 0.205697(19) 0.03035(16) Uani 1 1 d . . .
B1 B 0.4413(3) 0.6553(2) 0.24312(13) 0.0361(8) Uani 1 1 d . . .
B2 B 0.2122(3) 0.7845(3) 0.29959(14) 0.0384(8) Uani 1 1 d . . .
B3 B 0.2697(3) 0.7121(3) 0.10960(12) 0.0365(8) Uani 1 1 d . . .
B4 B 0.0652(3) 0.8140(3) 0.15623(12) 0.0341(8) Uani 1 1 d . . .
P1 P 0.47873(5) 0.78911(5) 0.25354(2) 0.02908(19) Uani 1 1 d . . .
P2 P 0.30110(6) 0.88882(5) 0.29164(2) 0.02911(18) Uani 1 1 d . . .
P3 P 0.19846(5) 0.76773(5) 0.05043(2) 0.02805(18) Uani 1 1 d . . .
P4 P 0.02849(5) 0.86737(5) 0.09270(2) 0.02624(18) Uani 1 1 d . . .
O1 O 0.17612(15) 0.56838(13) 0.21151(7) 0.0413(5) Uani 1 1 d . . .
C1 C 0.3736(2) 0.8671(2) 0.24738(9) 0.0285(6) Uani 1 1 d . . .
C2 C 0.5494(2) 0.82685(19) 0.20799(9) 0.0295(6) Uani 1 1 d . . .
C3 C 0.6329(3) 0.7732(2) 0.20237(12) 0.0555(9) Uani 1 1 d . . .
H3 H 0.6522 0.7190 0.2225 0.067 Uiso 1 1 calc R . .
C4 C 0.6887(3) 0.7971(3) 0.16794(13) 0.0619(10) Uani 1 1 d . . .
H4 H 0.7449 0.7582 0.1643 0.074 Uiso 1 1 calc R . .
C5 C 0.6644(2) 0.8757(2) 0.13915(10) 0.0438(8) Uani 1 1 d . . .
H5 H 0.7023 0.8913 0.1152 0.053 Uiso 1 1 calc R . .
C6 C 0.5845(3) 0.9312(2) 0.14552(12) 0.0548(9) Uani 1 1 d . . .
H6 H 0.5683 0.9875 0.1266 0.066 Uiso 1 1 calc R . .
C7 C 0.5266(2) 0.9070(2) 0.17899(11) 0.0505(9) Uani 1 1 d . . .
H7 H 0.4702 0.9460 0.1821 0.061 Uiso 1 1 calc R . .
C8 C 0.5698(2) 0.8049(2) 0.30958(10) 0.0352(7) Uani 1 1 d . . .
C9 C 0.6026(2) 0.8969(2) 0.32501(10) 0.0418(8) Uani 1 1 d . . .
H9 H 0.5796 0.9511 0.3055 0.050 Uiso 1 1 calc R . .
C10 C 0.6683(2) 0.9099(3) 0.36843(12) 0.0541(9) Uani 1 1 d . . .
H10 H 0.6892 0.9730 0.3790 0.065 Uiso 1 1 calc R . .
C11 C 0.7033(3) 0.8315(3) 0.39627(13) 0.0674(11) Uani 1 1 d . . .
H11 H 0.7490 0.8404 0.4259 0.081 Uiso 1 1 calc R . .
C12 C 0.6725(3) 0.7399(3) 0.38137(12) 0.0673(11) Uani 1 1 d . . .
H12 H 0.6973 0.6859 0.4007 0.081 Uiso 1 1 calc R . .
C13 C 0.6053(3) 0.7264(2) 0.33818(11) 0.0520(9) Uani 1 1 d . . .
H13 H 0.5836 0.6633 0.3282 0.062 Uiso 1 1 calc R . .
C14 C 0.2255(2) 0.99536(18) 0.27163(10) 0.0321(7) Uani 1 1 d . . .
C15 C 0.2207(2) 1.0369(2) 0.22688(10) 0.0379(7) Uani 1 1 d . . .
H15 H 0.2590 1.0099 0.2052 0.045 Uiso 1 1 calc R . .
C16 C 0.1612(2) 1.1171(2) 0.21325(12) 0.0461(8) Uani 1 1 d . . .
H16 H 0.1590 1.1450 0.1825 0.055 Uiso 1 1 calc R . .
C17 C 0.1049(2) 1.1566(2) 0.24414(13) 0.0498(9) Uani 1 1 d . . .
H17 H 0.0637 1.2115 0.2348 0.060 Uiso 1 1 calc R . .
C18 C 0.1090(3) 1.1158(2) 0.28857(13) 0.0530(9) Uani 1 1 d . . .
H18 H 0.0704 1.1430 0.3100 0.064 Uiso 1 1 calc R . .
C19 C 0.1684(2) 1.0359(2) 0.30252(11) 0.0446(8) Uani 1 1 d . . .
H19 H 0.1703 1.0085 0.3333 0.054 Uiso 1 1 calc R . .
C20 C 0.3733(2) 0.9262(2) 0.34961(10) 0.0387(7) Uani 1 1 d . . .
C21 C 0.4099(2) 1.0201(3) 0.35684(13) 0.0576(9) Uani 1 1 d . . .
H21 H 0.3943 1.0663 0.3318 0.069 Uiso 1 1 calc R . .
C22 C 0.4689(3) 1.0460(4) 0.40061(18) 0.0881(15) Uani 1 1 d . . .
H22 H 0.4929 1.1102 0.4055 0.106 Uiso 1 1 calc R . .
C23 C 0.4929(3) 0.9799(6) 0.43670(17) 0.107(2) Uani 1 1 d . . .
H23 H 0.5347 0.9981 0.4663 0.128 Uiso 1 1 calc R . .
C24 C 0.4565(3) 0.8872(5) 0.43035(13) 0.0915(16) Uani 1 1 d . . .
H24 H 0.4727 0.8415 0.4556 0.110 Uiso 1 1 calc R . .
C25 C 0.3959(2) 0.8604(3) 0.38680(11) 0.0564(9) Uani 1 1 d . . .
H25 H 0.3699 0.7967 0.3826 0.068 Uiso 1 1 calc R . .
C26 C 0.1030(2) 0.8486(2) 0.05093(11) 0.0325(7) Uani 1 1 d . . .
C27 C 0.2919(2) 0.82281(19) 0.01972(10) 0.0303(6) Uani 1 1 d . . .
C28 C 0.2642(2) 0.8488(2) -0.02815(11) 0.0443(8) Uani 1 1 d . . .
H28 H 0.1957 0.8417 -0.0441 0.053 Uiso 1 1 calc R . .
C29 C 0.3348(3) 0.8849(2) -0.05288(12) 0.0541(9) Uani 1 1 d . . .
H29 H 0.3146 0.9020 -0.0857 0.065 Uiso 1 1 calc R . .
C30 C 0.4342(3) 0.8963(2) -0.03033(12) 0.0533(9) Uani 1 1 d . . .
H30 H 0.4831 0.9198 -0.0476 0.064 Uiso 1 1 calc R . .
C31 C 0.4619(2) 0.8734(2) 0.01729(12) 0.0519(9) Uani 1 1 d . . .
H31 H 0.5299 0.8832 0.0333 0.062 Uiso 1 1 calc R . .
C32 C 0.3916(2) 0.8362(2) 0.04244(11) 0.0425(8) Uani 1 1 d . . .
H32 H 0.4121 0.8198 0.0754 0.051 Uiso 1 1 calc R . .
C33 C 0.1551(2) 0.66979(19) 0.00795(10) 0.0351(7) Uani 1 1 d . . .
C34 C 0.0540(2) 0.6502(2) -0.00651(10) 0.0419(8) Uani 1 1 d . . .
H34 H 0.0058 0.6859 0.0068 0.050 Uiso 1 1 calc R . .
C35 C 0.0205(3) 0.5791(2) -0.04036(12) 0.0564(9) Uani 1 1 d . . .
H35 H -0.0498 0.5659 -0.0499 0.068 Uiso 1 1 calc R . .
C36 C 0.0906(4) 0.5283(3) -0.05976(14) 0.0736(12) Uani 1 1 d . . .
H36 H 0.0686 0.4791 -0.0827 0.088 Uiso 1 1 calc R . .
C37 C 0.1914(4) 0.5476(3) -0.04649(16) 0.0857(14) Uani 1 1 d . . .
H37 H 0.2391 0.5133 -0.0608 0.103 Uiso 1 1 calc R . .
C38 C 0.2242(3) 0.6170(2) -0.01233(14) 0.0658(11) Uani 1 1 d . . .
H38 H 0.2947 0.6289 -0.0025 0.079 Uiso 1 1 calc R . .
C39 C -0.1019(2) 0.8330(2) 0.06636(10) 0.0326(7) Uani 1 1 d . . .
C40 C -0.1394(3) 0.7438(2) 0.07612(14) 0.0584(10) Uani 1 1 d . . .
H40 H -0.0996 0.7025 0.0990 0.070 Uiso 1 1 calc R . .
C41 C -0.2349(3) 0.7144(3) 0.05255(18) 0.0820(14) Uani 1 1 d . . .
H41 H -0.2604 0.6533 0.0596 0.098 Uiso 1 1 calc R . .
C42 C -0.2923(3) 0.7733(3) 0.01921(15) 0.0735(13) Uani 1 1 d . . .
H42 H -0.3566 0.7521 0.0024 0.088 Uiso 1 1 calc R . .
C43 C -0.2578(3) 0.8617(3) 0.01012(12) 0.0576(10) Uani 1 1 d . . .
H43 H -0.2988 0.9031 -0.0122 0.069 Uiso 1 1 calc R . .
C44 C -0.1631(2) 0.8916(2) 0.03325(10) 0.0431(8) Uani 1 1 d . . .
H44 H -0.1394 0.9535 0.0264 0.052 Uiso 1 1 calc R . .
C45 C 0.0130(2) 0.99669(18) 0.10040(9) 0.0280(6) Uani 1 1 d . . .
C46 C -0.0567(2) 1.0301(2) 0.12716(9) 0.0349(7) Uani 1 1 d . . .
H46 H -0.0946 0.9855 0.1420 0.042 Uiso 1 1 calc R . .
C47 C -0.0709(2) 1.1279(2) 0.13227(10) 0.0432(8) Uani 1 1 d . . .
H47 H -0.1177 1.1503 0.1510 0.052 Uiso 1 1 calc R . .
C48 C -0.0173(3) 1.1931(2) 0.11027(11) 0.0471(8) Uani 1 1 d . . .
H48 H -0.0286 1.2602 0.1132 0.057 Uiso 1 1 calc R . .
C49 C 0.0525(2) 1.1612(2) 0.08408(11) 0.0453(8) Uani 1 1 d . . .
H49 H 0.0899 1.2062 0.0693 0.054 Uiso 1 1 calc R . .
C50 C 0.0682(2) 1.06264(19) 0.07936(10) 0.0367(7) Uani 1 1 d . . .
H50 H 0.1169 1.0407 0.0616 0.044 Uiso 1 1 calc R . .
C51 C 0.1154(2) 0.5123(2) 0.17349(10) 0.0453(8) Uani 1 1 d . . .
H51A H 0.1515 0.5039 0.1465 0.059 Uiso 1 1 calc R . .
H51B H 0.0499 0.5447 0.1614 0.059 Uiso 1 1 calc R . .
C52 C 0.0986(3) 0.4158(2) 0.19562(12) 0.0636(10) Uani 1 1 d . . .
H52A H 0.0295 0.3912 0.1829 0.083 Uiso 1 1 calc R . .
H52B H 0.1488 0.3678 0.1892 0.083 Uiso 1 1 calc R . .
C53 C 0.1123(3) 0.4371(2) 0.24778(12) 0.0657(11) Uani 1 1 d . . .
H53A H 0.0482 0.4599 0.2562 0.085 Uiso 1 1 calc R . .
H53B H 0.1358 0.3792 0.2672 0.085 Uiso 1 1 calc R . .
C54 C 0.1894(3) 0.5129(2) 0.25561(12) 0.0689(12) Uani 1 1 d . . .
H54A H 0.1804 0.5545 0.2828 0.090 Uiso 1 1 calc R . .
H54B H 0.2581 0.4843 0.2629 0.090 Uiso 1 1 calc R . .
H1 H 0.391(2) 0.9260(19) 0.2362(9) 0.036(8) Uiso 1 1 d . . .
H26 H 0.081(2) 0.873(2) 0.0231(12) 0.060(11) Uiso 1 1 d . . .
H101 H 0.385(2) 0.6407(19) 0.2670(10) 0.050(8) Uiso 1 1 d . . .
H102 H 0.403(2) 0.6523(19) 0.2038(10) 0.046(8) Uiso 1 1 d . . .
H103 H 0.512(2) 0.6105(18) 0.2493(9) 0.037(7) Uiso 1 1 d . . .
H201 H 0.153(2) 0.778(2) 0.2642(11) 0.057(9) Uiso 1 1 d . . .
H202 H 0.259(2) 0.716(2) 0.3058(10) 0.059(9) Uiso 1 1 d . . .
H203 H 0.174(2) 0.8025(19) 0.3293(10) 0.044(8) Uiso 1 1 d . . .
H301 H 0.219(2) 0.6639(19) 0.1250(9) 0.041(8) Uiso 1 1 d . . .
H302 H 0.3009(18) 0.7696(17) 0.1358(9) 0.029(7) Uiso 1 1 d . . .
H303 H 0.333(2) 0.670(2) 0.1010(11) 0.069(10) Uiso 1 1 d . . .
H401 H 0.140(2) 0.8456(18) 0.1733(9) 0.043(8) Uiso 1 1 d . . .
H402 H 0.074(2) 0.733(2) 0.1543(9) 0.042(8) Uiso 1 1 d . . .
H403 H 0.009(2) 0.834(2) 0.1753(10) 0.048(8) Uiso 1 1 d . . .

loop_
_atom_site_aniso_label
_atom_site_aniso_U_11
_atom_site_aniso_U_22
_atom_site_aniso_U_33
_atom_site_aniso_U_23
_atom_site_aniso_U_13
_atom_site_aniso_U_12
Ca1 0.0340(3) 0.0266(3) 0.0292(3) 0.0024(2) 0.0029(3) -0.0022(3)
B1 0.037(2) 0.0260(18) 0.044(2) 0.0042(15) 0.0037(18) 0.0045(16)
B2 0.042(2) 0.034(2) 0.042(2) 0.0008(16) 0.0161(18) -0.0094(18)
B3 0.039(2) 0.036(2) 0.035(2) 0.0083(16) 0.0101(17) 0.0101(18)
B4 0.038(2) 0.033(2) 0.0329(19) 0.0018(15) 0.0102(17) 0.0062(17)
P1 0.0314(4) 0.0270(4) 0.0284(4) 0.0035(3) 0.0044(3) 0.0000(3)
P2 0.0323(4) 0.0284(4) 0.0276(4) 0.0000(3) 0.0081(3) -0.0046(3)
P3 0.0299(4) 0.0275(4) 0.0283(4) 0.0009(3) 0.0093(3) 0.0048(3)
P4 0.0278(4) 0.0251(4) 0.0264(4) -0.0003(3) 0.0067(3) 0.0039(3)
O1 0.0503(13) 0.0330(11) 0.0367(11) 0.0056(9) -0.0012(10) -0.0110(10)
C1 0.0347(17) 0.0236(15) 0.0276(15) 0.0048(12) 0.0069(13) -0.0004(13)
C2 0.0290(16) 0.0300(15) 0.0287(15) 0.0002(12) 0.0036(12) -0.0003(13)
C3 0.059(2) 0.047(2) 0.068(2) 0.0235(17) 0.0326(19) 0.0192(18)
C4 0.057(2) 0.061(2) 0.078(3) 0.011(2) 0.038(2) 0.0204(19)
C5 0.0413(19) 0.058(2) 0.0353(17) 0.0011(16) 0.0159(15) -0.0028(17)
C6 0.058(2) 0.061(2) 0.054(2) 0.0280(17) 0.0307(18) 0.0152(19)
C7 0.051(2) 0.051(2) 0.056(2) 0.0193(17) 0.0276(17) 0.0193(17)
C8 0.0324(17) 0.0435(18) 0.0300(16) 0.0041(14) 0.0064(13) 0.0012(14)
C9 0.0386(18) 0.050(2) 0.0367(18) -0.0003(15) 0.0062(15) -0.0067(15)
C10 0.044(2) 0.072(2) 0.045(2) -0.0109(19) 0.0056(17) -0.0120(19)
C11 0.051(2) 0.103(3) 0.043(2) -0.009(2) -0.0048(18) -0.004(2)
C12 0.069(3) 0.082(3) 0.044(2) 0.016(2) -0.0074(19) 0.015(2)
C13 0.059(2) 0.054(2) 0.0392(19) 0.0076(16) -0.0008(17) 0.0077(18)
C14 0.0336(16) 0.0250(15) 0.0383(17) -0.0027(13) 0.0080(14) -0.0040(13)
C15 0.0406(18) 0.0333(16) 0.0409(18) -0.0031(14) 0.0103(14) 0.0033(14)
C16 0.047(2) 0.0379(18) 0.052(2) 0.0045(15) 0.0061(17) 0.0057(16)
C17 0.045(2) 0.0282(17) 0.077(3) -0.0044(17) 0.0130(19) 0.0036(15)
C18 0.055(2) 0.0401(19) 0.071(2) -0.0105(18) 0.0318(19) 0.0042(17)
C19 0.053(2) 0.0358(17) 0.051(2) 0.0007(15) 0.0243(17) 0.0029(16)
C20 0.0325(17) 0.0533(19) 0.0330(17) -0.0076(15) 0.0131(14) -0.0082(15)
C21 0.046(2) 0.069(2) 0.060(2) -0.0248(19) 0.0144(18) -0.0182(19)
C22 0.059(3) 0.128(4) 0.081(3) -0.065(3) 0.023(3) -0.037(3)
C23 0.055(3) 0.219(7) 0.048(3) -0.058(4) 0.014(2) -0.039(4)
C24 0.052(3) 0.189(6) 0.032(2) 0.005(3) 0.0042(19) -0.008(3)
C25 0.044(2) 0.092(3) 0.0343(19) 0.0062(19) 0.0100(16) -0.0079(19)
C26 0.0367(18) 0.0336(16) 0.0288(17) 0.0056(13) 0.0103(14) 0.0103(14)
C27 0.0311(17) 0.0286(15) 0.0323(16) 0.0011(12) 0.0089(13) 0.0045(13)
C28 0.0356(18) 0.057(2) 0.0402(18) 0.0142(16) 0.0077(15) 0.0009(16)
C29 0.055(2) 0.069(2) 0.0410(19) 0.0189(17) 0.0169(17) -0.0008(19)
C30 0.045(2) 0.063(2) 0.059(2) 0.0143(18) 0.0260(18) -0.0006(18)
C31 0.0326(18) 0.067(2) 0.058(2) 0.0074(18) 0.0132(17) -0.0022(17)
C32 0.0372(19) 0.053(2) 0.0382(18) 0.0035(15) 0.0090(15) 0.0028(16)
C33 0.0435(19) 0.0271(15) 0.0367(17) -0.0006(13) 0.0124(14) 0.0016(14)
C34 0.052(2) 0.0324(17) 0.0417(18) 0.0009(14) 0.0111(16) -0.0050(15)
C35 0.065(2) 0.042(2) 0.056(2) 0.0003(17) -0.0020(19) -0.0118(19)
C36 0.111(4) 0.038(2) 0.069(3) -0.0218(19) 0.009(3) -0.009(2)
C37 0.097(4) 0.063(3) 0.101(3) -0.045(2) 0.028(3) 0.003(3)
C38 0.060(2) 0.054(2) 0.087(3) -0.032(2) 0.022(2) 0.0025(19)
C39 0.0288(16) 0.0375(17) 0.0325(16) -0.0096(13) 0.0084(13) 0.0036(14)
C40 0.040(2) 0.0328(18) 0.099(3) -0.0047(18) 0.005(2) -0.0007(16)
C41 0.047(2) 0.044(2) 0.150(4) -0.027(3) 0.009(3) -0.012(2)
C42 0.034(2) 0.085(3) 0.096(3) -0.048(3) -0.005(2) 0.001(2)
C43 0.040(2) 0.086(3) 0.044(2) -0.0181(19) 0.0006(16) 0.006(2)
C44 0.0329(18) 0.061(2) 0.0352(17) -0.0012(15) 0.0050(14) 0.0025(16)
C45 0.0306(16) 0.0244(14) 0.0272(15) 0.0001(12) 0.0007(12) 0.0052(12)
C46 0.0393(18) 0.0329(16) 0.0319(16) -0.0013(13) 0.0052(14) 0.0081(14)
C47 0.051(2) 0.0393(19) 0.0378(18) -0.0070(14) 0.0059(15) 0.0170(16)
C48 0.061(2) 0.0282(17) 0.0452(19) -0.0033(15) -0.0063(17) 0.0081(16)
C49 0.056(2) 0.0329(18) 0.0442(19) 0.0055(14) 0.0033(17) -0.0029(16)
C50 0.0411(18) 0.0339(17) 0.0351(17) 0.0018(13) 0.0072(14) 0.0021(14)
C51 0.056(2) 0.0394(18) 0.0404(18) -0.0076(15) 0.0089(16) -0.0114(16)
C52 0.087(3) 0.041(2) 0.064(2) -0.0082(17) 0.018(2) -0.022(2)
C53 0.090(3) 0.046(2) 0.059(2) 0.0113(17) 0.010(2) -0.020(2)
C54 0.099(3) 0.050(2) 0.048(2) 0.0211(17) -0.011(2) -0.031(2)

loop_
_atom_type_symbol
_atom_type_description
_atom_type_scat_dispersion_real
_atom_type_scat_dispersion_imag
_atom_type_scat_source
C C 0.0033 0.0016 'International Tables Vol C Tables 4.2.6.8 and 6.1.1.4'
H H 0.0000 0.0000 'International Tables Vol C Tables 4.2.6.8 and 6.1.1.4'
B B 0.0013 0.0007 'International Tables Vol C Tables 4.2.6.8 and 6.1.1.4'
P P 0.1023 0.0942 'International Tables Vol C Tables 4.2.6.8 and 6.1.1.4'
Ca Ca 0.2262 0.3064 'International Tables Vol C Tables 4.2.6.8 and 6.1.1.4'
O O 0.0106 0.0060 'International Tables Vol C Tables 4.2.6.8 and 6.1.1.4'

loop_
_geom_angle_atom_site_label_1
_geom_angle_atom_site_label_2
_geom_angle_atom_site_label_3
_geom_angle
_geom_angle_site_symmetry_1
_geom_angle_site_symmetry_3
_geom_angle_publ_flag
O1 Ca1 C1 148.43(7) . . ?
O1 Ca1 B1 91.01(8) . . ?
C1 Ca1 B1 67.30(9) . . ?
O1 Ca1 B3 97.89(9) . . ?
C1 Ca1 B3 105.93(10) . . ?
B1 Ca1 B3 93.93(11) . . ?
O1 Ca1 B4 97.56(9) . . ?
C1 Ca1 B4 107.28(9) . . ?
B1 Ca1 B4 169.00(10) . . ?
B3 Ca1 B4 78.13(10) . . ?
O1 Ca1 B2 94.11(8) . . ?
C1 Ca1 B2 65.73(9) . . ?
B1 Ca1 B2 92.74(11) . . ?
B3 Ca1 B2 166.15(10) . . ?
B4 Ca1 B2 93.50(11) . . ?
O1 Ca1 P1 125.19(5) . . ?
C1 Ca1 P1 32.20(6) . . ?
B1 Ca1 P1 35.68(7) . . ?
B3 Ca1 P1 97.59(8) . . ?
B4 Ca1 P1 137.08(8) . . ?
B2 Ca1 P1 80.93(8) . . ?
O1 Ca1 P2 127.92(5) . . ?
C1 Ca1 P2 31.85(6) . . ?
B1 Ca1 P2 83.71(7) . . ?
B3 Ca1 P2 134.10(8) . . ?
B4 Ca1 P2 96.30(7) . . ?
B2 Ca1 P2 35.02(7) . . ?
P1 Ca1 P2 56.25(2) . . ?
O1 Ca1 H101 77.9(6) . . ?
C1 Ca1 H101 73.4(6) . . ?
B1 Ca1 H101 23.6(6) . . ?
B3 Ca1 H101 114.9(6) . . ?
B4 Ca1 H101 166.5(7) . . ?
B2 Ca1 H101 74.3(6) . . ?
P1 Ca1 H101 48.0(6) . . ?
P2 Ca1 H101 77.2(6) . . ?
O1 Ca1 H102 89.1(6) . . ?
C1 Ca1 H102 79.5(7) . . ?
B1 Ca1 H102 23.3(7) . . ?
B3 Ca1 H102 71.2(7) . . ?
B4 Ca1 H102 149.2(7) . . ?
B2 Ca1 H102 116.1(7) . . ?
P1 Ca1 H102 48.2(7) . . ?
P2 Ca1 H102 103.1(7) . . ?
H101 Ca1 H102 44.1(9) . . ?
O1 Ca1 H201 88.7(7) . . ?
C1 Ca1 H201 80.7(7) . . ?
B1 Ca1 H201 114.9(8) . . ?
B3 Ca1 H201 150.4(7) . . ?
B4 Ca1 H201 72.4(7) . . ?
B2 Ca1 H201 22.6(7) . . ?
P1 Ca1 H201 102.0(8) . . ?
P2 Ca1 H201 49.1(7) . . ?
H101 Ca1 H201 94.7(10) . . ?
H102 Ca1 H201 138.0(10) . . ?
O1 Ca1 H301 76.4(7) . . ?
C1 Ca1 H301 128.7(7) . . ?
B1 Ca1 H301 101.5(6) . . ?
B3 Ca1 H301 22.8(7) . . ?
B4 Ca1 H301 74.1(6) . . ?
B2 Ca1 H301 162.9(7) . . ?
P1 Ca1 H301 116.2(7) . . ?
P2 Ca1 H301 155.4(7) . . ?
H101 Ca1 H301 116.5(9) . . ?
H102 Ca1 H301 78.5(9) . . ?
H201 Ca1 H301 141.0(10) . . ?
O1 Ca1 H302 120.1(6) . . ?
C1 Ca1 H302 83.5(6) . . ?
B1 Ca1 H302 88.8(6) . . ?
B3 Ca1 H302 22.7(6) . . ?
B4 Ca1 H302 80.9(6) . . ?
B2 Ca1 H302 145.7(6) . . ?
P1 Ca1 H302 80.6(6) . . ?
P2 Ca1 H302 111.5(6) . . ?
H101 Ca1 H302 112.4(9) . . ?
H102 Ca1 H302 69.9(9) . . ?
H201 Ca1 H302 143.2(9) . . ?
H301 Ca1 H302 45.3(9) . . ?
O1 Ca1 H401 119.2(7) . . ?
C1 Ca1 H401 85.6(7) . . ?
B1 Ca1 H401 149.7(7) . . ?
B3 Ca1 H401 80.2(6) . . ?
B4 Ca1 H401 22.0(7) . . ?
B2 Ca1 H401 87.9(6) . . ?
P1 Ca1 H401 115.1(7) . . ?
P2 Ca1 H401 79.5(7) . . ?
H101 Ca1 H401 156.7(9) . . ?
H102 Ca1 H401 142.4(9) . . ?
H201 Ca1 H401 71.5(10) . . ?
H301 Ca1 H401 84.6(9) . . ?
H302 Ca1 H401 74.3(9) . . ?
O1 Ca1 H402 76.1(6) . . ?
C1 Ca1 H402 130.5(6) . . ?
B1 Ca1 H402 159.6(6) . . ?
B3 Ca1 H402 72.7(6) . . ?
B4 Ca1 H402 23.2(6) . . ?
B2 Ca1 H402 103.7(6) . . ?
P1 Ca1 H402 158.2(6) . . ?
P2 Ca1 H402 116.6(6) . . ?
H101 Ca1 H402 153.7(9) . . ?
H102 Ca1 H402 138.5(9) . . ?
H201 Ca1 H402 81.1(10) . . ?
H301 Ca1 H402 60.5(9) . . ?
H302 Ca1 H402 84.3(8) . . ?
H401 Ca1 H402 44.9(9) . . ?
P1 B1 Ca1 86.13(12) . . ?
P1 B1 H101 105.5(14) . . ?
Ca1 B1 H101 66.2(14) . . ?
P1 B1 H102 104.0(13) . . ?
Ca1 B1 H102 54.8(13) . . ?
H101 B1 H102 110(2) . . ?
P1 B1 H103 108.7(13) . . ?
Ca1 B1 H103 162.1(13) . . ?
H101 B1 H103 117.1(19) . . ?
H102 B1 H103 110.3(18) . . ?
P2 B2 Ca1 84.54(12) . . ?
P2 B2 H201 107.4(14) . . ?
Ca1 B2 H201 52.1(14) . . ?
P2 B2 H202 107.7(15) . . ?
Ca1 B2 H202 73.8(15) . . ?
H201 B2 H202 110(2) . . ?
P2 B2 H203 108.2(14) . . ?
Ca1 B2 H203 161.1(14) . . ?
H201 B2 H203 110(2) . . ?
H202 B2 H203 114(2) . . ?
P3 B3 Ca1 133.58(17) . . ?
P3 B3 H301 110.0(13) . . ?
Ca1 B3 H301 56.9(13) . . ?
P3 B3 H302 110.8(12) . . ?
Ca1 B3 H302 54.1(12) . . ?
H301 B3 H302 110.6(18) . . ?
P3 B3 H303 107.1(16) . . ?
Ca1 B3 H303 119.3(16) . . ?
H301 B3 H303 110(2) . . ?
H302 B3 H303 109(2) . . ?
P4 B4 Ca1 132.39(17) . . ?
P4 B4 H401 107.6(13) . . ?
Ca1 B4 H401 49.6(13) . . ?
P4 B4 H402 110.3(13) . . ?
Ca1 B4 H402 60.2(13) . . ?
H401 B4 H402 108.7(19) . . ?
P4 B4 H403 107.4(15) . . ?
Ca1 B4 H403 119.5(15) . . ?
H401 B4 H403 111(2) . . ?
H402 B4 H403 112(2) . . ?
C1 P1 C2 105.69(13) . . ?
C1 P1 C8 113.80(13) . . ?
C2 P1 C8 103.30(12) . . ?
C1 P1 B1 113.26(15) . . ?
C2 P1 B1 108.90(14) . . ?
C8 P1 B1 111.14(14) . . ?
C1 P1 Ca1 56.40(9) . . ?
C2 P1 Ca1 111.87(9) . . ?
C8 P1 Ca1 144.83(9) . . ?
B1 P1 Ca1 58.19(11) . . ?
C1 P2 C20 115.00(13) . . ?
C1 P2 C14 105.61(13) . . ?
C20 P2 C14 102.68(13) . . ?
C1 P2 B2 113.48(15) . . ?
C20 P2 B2 110.19(15) . . ?
C14 P2 B2 109.05(15) . . ?
C1 P2 Ca1 55.77(9) . . ?
C20 P2 Ca1 150.07(10) . . ?
C14 P2 Ca1 107.23(9) . . ?
B2 P2 Ca1 60.44(11) . . ?
C26 P3 C27 108.38(13) . . ?
C26 P3 C33 110.37(14) . . ?
C27 P3 C33 99.03(12) . . ?
C26 P3 B3 120.32(15) . . ?
C27 P3 B3 108.10(15) . . ?
C33 P3 B3 108.50(15) . . ?
C26 P4 C45 109.13(13) . . ?
C26 P4 C39 108.61(14) . . ?
C45 P4 C39 100.51(12) . . ?
C26 P4 B4 120.74(15) . . ?
C45 P4 B4 106.33(13) . . ?
C39 P4 B4 109.61(15) . . ?
C51 O1 C54 108.4(2) . . ?
C51 O1 Ca1 127.57(16) . . ?
C54 O1 Ca1 124.02(17) . . ?
P2 C1 P1 125.37(16) . . ?
P2 C1 Ca1 92.38(11) . . ?
P1 C1 Ca1 91.40(11) . . ?
P2 C1 H1 107.6(16) . . ?
P1 C1 H1 109.4(17) . . ?
Ca1 C1 H1 132.1(16) . . ?
C3 C2 C7 117.2(3) . . ?
C3 C2 P1 118.2(2) . . ?
C7 C2 P1 124.6(2) . . ?
C2 C3 C4 121.1(3) . . ?
C2 C3 H3 119.5 . . ?
C4 C3 H3 119.5 . . ?
C5 C4 C3 121.0(3) . . ?
C5 C4 H4 119.5 . . ?
C3 C4 H4 119.5 . . ?
C6 C5 C4 118.5(3) . . ?
C6 C5 H5 120.8 . . ?
C4 C5 H5 120.8 . . ?
C5 C6 C7 121.1(3) . . ?
C5 C6 H6 119.4 . . ?
C7 C6 H6 119.4 . . ?
C6 C7 C2 121.1(3) . . ?
C6 C7 H7 119.5 . . ?
C2 C7 H7 119.5 . . ?
C13 C8 C9 118.9(3) . . ?
C13 C8 P1 120.9(2) . . ?
C9 C8 P1 120.2(2) . . ?
C10 C9 C8 120.6(3) . . ?
C10 C9 H9 119.7 . . ?
C8 C9 H9 119.7 . . ?
C11 C10 C9 119.9(3) . . ?
C11 C10 H10 120.1 . . ?
C9 C10 H10 120.1 . . ?
C10 C11 C12 120.3(3) . . ?
C10 C11 H11 119.8 . . ?
C12 C11 H11 119.8 . . ?
C11 C12 C13 120.1(3) . . ?
C11 C12 H12 120.0 . . ?
C13 C12 H12 120.0 . . ?
C8 C13 C12 120.2(3) . . ?
C8 C13 H13 119.9 . . ?
C12 C13 H13 119.9 . . ?
C15 C14 C19 118.4(3) . . ?
C15 C14 P2 123.3(2) . . ?
C19 C14 P2 118.3(2) . . ?
C16 C15 C14 120.9(3) . . ?
C16 C15 H15 119.5 . . ?
C14 C15 H15 119.5 . . ?
C17 C16 C15 120.1(3) . . ?
C17 C16 H16 119.9 . . ?
C15 C16 H16 119.9 . . ?
C18 C17 C16 119.4(3) . . ?
C18 C17 H17 120.3 . . ?
C16 C17 H17 120.3 . . ?
C17 C18 C19 120.9(3) . . ?
C17 C18 H18 119.6 . . ?
C19 C18 H18 119.6 . . ?
C18 C19 C14 120.3(3) . . ?
C18 C19 H19 119.9 . . ?
C14 C19 H19 119.9 . . ?
C25 C20 C21 119.0(3) . . ?
C25 C20 P2 120.2(2) . . ?
C21 C20 P2 120.8(2) . . ?
C22 C21 C20 119.9(4) . . ?
C22 C21 H21 120.0 . . ?
C20 C21 H21 120.0 . . ?
C23 C22 C21 120.6(4) . . ?
C23 C22 H22 119.7 . . ?
C21 C22 H22 119.7 . . ?
C22 C23 C24 120.2(4) . . ?
C22 C23 H23 119.9 . . ?
C24 C23 H23 119.9 . . ?
C23 C24 C25 119.8(4) . . ?
C23 C24 H24 120.1 . . ?
C25 C24 H24 120.1 . . ?
C20 C25 C24 120.4(4) . . ?
C20 C25 H25 119.8 . . ?
C24 C25 H25 119.8 . . ?
P3 C26 P4 130.25(18) . . ?
P3 C26 H26 112(2) . . ?
P4 C26 H26 116(2) . . ?
C32 C27 C28 118.4(3) . . ?
C32 C27 P3 121.8(2) . . ?
C28 C27 P3 119.8(2) . . ?
C29 C28 C27 120.8(3) . . ?
C29 C28 H28 119.6 . . ?
C27 C28 H28 119.6 . . ?
C30 C29 C28 120.5(3) . . ?
C30 C29 H29 119.8 . . ?
C28 C29 H29 119.8 . . ?
C31 C30 C29 119.2(3) . . ?
C31 C30 H30 120.4 . . ?
C29 C30 H30 120.4 . . ?
C30 C31 C32 120.8(3) . . ?
C30 C31 H31 119.6 . . ?
C32 C31 H31 119.6 . . ?
C27 C32 C31 120.3(3) . . ?
C27 C32 H32 119.9 . . ?
C31 C32 H32 119.9 . . ?
C34 C33 C38 118.3(3) . . ?
C34 C33 P3 121.0(2) . . ?
C38 C33 P3 120.6(2) . . ?
C33 C34 C35 121.2(3) . . ?
C33 C34 H34 119.4 . . ?
C35 C34 H34 119.4 . . ?
C36 C35 C34 119.0(3) . . ?
C36 C35 H35 120.5 . . ?
C34 C35 H35 120.5 . . ?
C37 C36 C35 120.7(3) . . ?
C37 C36 H36 119.7 . . ?
C35 C36 H36 119.7 . . ?
C36 C37 C38 120.0(4) . . ?
C36 C37 H37 120.0 . . ?
C38 C37 H37 120.0 . . ?
C37 C38 C33 120.7(4) . . ?
C37 C38 H38 119.6 . . ?
C33 C38 H38 119.6 . . ?
C40 C39 C44 117.9(3) . . ?
C40 C39 P4 120.5(2) . . ?
C44 C39 P4 121.4(2) . . ?
C39 C40 C41 120.3(3) . . ?
C39 C40 H40 119.9 . . ?
C41 C40 H40 119.9 . . ?
C42 C41 C40 120.2(4) . . ?
C42 C41 H41 119.9 . . ?
C40 C41 H41 119.9 . . ?
C43 C42 C41 120.2(3) . . ?
C43 C42 H42 119.9 . . ?
C41 C42 H42 119.9 . . ?
C42 C43 C44 120.1(4) . . ?
C42 C43 H43 120.0 . . ?
C44 C43 H43 120.0 . . ?
C43 C44 C39 121.3(3) . . ?
C43 C44 H44 119.4 . . ?
C39 C44 H44 119.4 . . ?
C50 C45 C46 119.1(2) . . ?
C50 C45 P4 121.1(2) . . ?
C46 C45 P4 119.8(2) . . ?
C47 C46 C45 120.3(3) . . ?
C47 C46 H46 119.8 . . ?
C45 C46 H46 119.8 . . ?
C48 C47 C46 120.1(3) . . ?
C48 C47 H47 119.9 . . ?
C46 C47 H47 119.9 . . ?
C49 C48 C47 120.2(3) . . ?
C49 C48 H48 119.9 . . ?
C47 C48 H48 119.9 . . ?
C48 C49 C50 119.9(3) . . ?
C48 C49 H49 120.0 . . ?
C50 C49 H49 120.0 . . ?
C45 C50 C49 120.3(3) . . ?
C45 C50 H50 119.9 . . ?
C49 C50 H50 119.9 . . ?
O1 C51 C52 105.9(2) . . ?
O1 C51 H51A 110.6 . . ?
C52 C51 H51A 110.6 . . ?
O1 C51 H51B 110.6 . . ?
C52 C51 H51B 110.6 . . ?
H51A C51 H51B 108.7 . . ?
C53 C52 C51 103.8(3) . . ?
C53 C52 H52A 111.0 . . ?
C51 C52 H52A 111.0 . . ?
C53 C52 H52B 111.0 . . ?
C51 C52 H52B 111.0 . . ?
H52A C52 H52B 109.0 . . ?
C54 C53 C52 104.0(3) . . ?
C54 C53 H53A 111.0 . . ?
C52 C53 H53A 111.0 . . ?
C54 C53 H53B 111.0 . . ?
C52 C53 H53B 111.0 . . ?
H53A C53 H53B 109.0 . . ?
O1 C54 C53 106.5(3) . . ?
O1 C54 H54A 110.4 . . ?
C53 C54 H54A 110.4 . . ?
O1 C54 H54B 110.4 . . ?
C53 C54 H54B 110.4 . . ?
H54A C54 H54B 108.6 . . ?

loop_
_geom_bond_atom_site_label_1
_geom_bond_atom_site_label_2
_geom_bond_distance
_geom_bond_site_symmetry_2
_geom_bond_publ_flag
Ca1 O1 2.3606(19) . ?
Ca1 C1 2.754(3) . ?
Ca1 B1 2.815(4) . ?
Ca1 B3 2.816(4) . ?
Ca1 B4 2.840(4) . ?
Ca1 B2 2.908(4) . ?
Ca1 P1 3.3053(9) . ?
Ca1 P2 3.3280(9) . ?
Ca1 H101 2.58(3) . ?
Ca1 H102 2.35(3) . ?
Ca1 H201 2.38(3) . ?
Ca1 H301 2.40(2) . ?
Ca1 H302 2.34(2) . ?
Ca1 H401 2.28(3) . ?
Ca1 H402 2.48(3) . ?
B1 P1 1.932(3) . ?
B1 H101 1.13(3) . ?
B1 H102 1.14(3) . ?
B1 H103 1.12(3) . ?
B2 P2 1.919(3) . ?
B2 H201 1.16(3) . ?
B2 H202 1.13(3) . ?
B2 H203 1.09(3) . ?
B3 P3 1.927(3) . ?
B3 H301 1.11(3) . ?
B3 H302 1.12(2) . ?
B3 H303 1.09(3) . ?
B4 P4 1.924(3) . ?
B4 H401 1.12(3) . ?
B4 H402 1.13(3) . ?
B4 H403 1.05(3) . ?
P1 C1 1.762(3) . ?
P1 C2 1.822(3) . ?
P1 C8 1.824(3) . ?
P2 C1 1.758(3) . ?
P2 C20 1.818(3) . ?
P2 C14 1.822(3) . ?
P3 C26 1.707(3) . ?
P3 C27 1.829(3) . ?
P3 C33 1.836(3) . ?
P4 C26 1.713(3) . ?
P4 C45 1.825(3) . ?
P4 C39 1.831(3) . ?
O1 C51 1.448(3) . ?
O1 C54 1.451(3) . ?
C1 H1 0.92(3) . ?
C2 C3 1.381(4) . ?
C2 C7 1.382(4) . ?
C3 C4 1.382(4) . ?
C3 H3 0.9500 . ?
C4 C5 1.364(4) . ?
C4 H4 0.9500 . ?
C5 C6 1.362(4) . ?
C5 H5 0.9500 . ?
C6 C7 1.380(4) . ?
C6 H6 0.9500 . ?
C7 H7 0.9500 . ?
C8 C13 1.388(4) . ?
C8 C9 1.393(4) . ?
C9 C10 1.383(4) . ?
C9 H9 0.9500 . ?
C10 C11 1.374(5) . ?
C10 H10 0.9500 . ?
C11 C12 1.378(5) . ?
C11 H11 0.9500 . ?
C12 C13 1.388(5) . ?
C12 H12 0.9500 . ?
C13 H13 0.9500 . ?
C14 C15 1.385(4) . ?
C14 C19 1.390(4) . ?
C15 C16 1.382(4) . ?
C15 H15 0.9500 . ?
C16 C17 1.376(4) . ?
C16 H16 0.9500 . ?
C17 C18 1.374(4) . ?
C17 H17 0.9500 . ?
C18 C19 1.379(4) . ?
C18 H18 0.9500 . ?
C19 H19 0.9500 . ?
C20 C25 1.384(4) . ?
C20 C21 1.394(4) . ?
C21 C22 1.387(5) . ?
C21 H21 0.9500 . ?
C22 C23 1.366(7) . ?
C22 H22 0.9500 . ?
C23 C24 1.376(7) . ?
C23 H23 0.9500 . ?
C24 C25 1.394(5) . ?
C24 H24 0.9500 . ?
C25 H25 0.9500 . ?
C26 H26 0.86(3) . ?
C27 C32 1.383(4) . ?
C27 C28 1.386(4) . ?
C28 C29 1.378(4) . ?
C28 H28 0.9500 . ?
C29 C30 1.376(5) . ?
C29 H29 0.9500 . ?
C30 C31 1.368(4) . ?
C30 H30 0.9500 . ?
C31 C32 1.388(4) . ?
C31 H31 0.9500 . ?
C32 H32 0.9500 . ?
C33 C34 1.370(4) . ?
C33 C38 1.391(4) . ?
C34 C35 1.390(4) . ?
C34 H34 0.9500 . ?
C35 C36 1.375(5) . ?
C35 H35 0.9500 . ?
C36 C37 1.361(6) . ?
C36 H36 0.9500 . ?
C37 C38 1.377(5) . ?
C37 H37 0.9500 . ?
C38 H38 0.9500 . ?
C39 C40 1.385(4) . ?
C39 C44 1.387(4) . ?
C40 C41 1.390(5) . ?
C40 H40 0.9500 . ?
C41 C42 1.371(6) . ?
C41 H41 0.9500 . ?
C42 C43 1.353(5) . ?
C42 H42 0.9500 . ?
C43 C44 1.379(4) . ?
C43 H43 0.9500 . ?
C44 H44 0.9500 . ?
C45 C50 1.384(4) . ?
C45 C46 1.394(4) . ?
C46 C47 1.382(4) . ?
C46 H46 0.9500 . ?
C47 C48 1.378(4) . ?
C47 H47 0.9500 . ?
C48 C49 1.378(4) . ?
C48 H48 0.9500 . ?
C49 C50 1.394(4) . ?
C49 H49 0.9500 . ?
C50 H50 0.9500 . ?
C51 C52 1.514(4) . ?
C51 H51A 0.9900 . ?
C51 H51B 0.9900 . ?
C52 C53 1.486(5) . ?
C52 H52A 0.9900 . ?
C52 H52B 0.9900 . ?
C53 C54 1.464(4) . ?
C53 H53A 0.9900 . ?
C53 H53B 0.9900 . ?
C54 H54A 0.9900 . ?
C54 H54B 0.9900 . ?
